data_4106182
loop_
_publ_author_name
'Ester B\"oe\&s'
'Devarajulu Sureshkumar'
'Abhishek Sud'
'Cornelia Wirtz'
'Christophe Far\`es'
'Martin Klu\&smann'

_publ_section_title
;
 Mechanistic Studies on a Cu-Catalyzed Aerobic Oxidative Coupling Reaction
 with N-Phenyl Tetrahydroisoquinoline: Structure of Intermediates and the
 Role of Methanol As a Solvent
;
_journal_name_full 'Journal of the American Chemical Society'
_journal_page_first 8106
_journal_page_last 8109
_journal_paper_doi 10.1021/ja201610c
_journal_volume 133
_journal_year 2011
_chemical_compound_source methanol
_chemical_formula_moiety 'C15 H14 N, Cl2 Cu '
_chemical_formula_sum 'C15 H14 Cl2 Cu N'
_chemical_formula_weight 342.71
_space_group_IT_number 14
_symmetry_cell_setting monoclinic
_symmetry_Int_Tables_number 14
_symmetry_space_group_name_Hall '-P 2yn'
_symmetry_space_group_name_H-M 'P 1 21/n 1'
_atom_sites_solution_hydrogens geom
_atom_sites_solution_primary direct
_atom_sites_solution_secondary difmap
_audit_block_code BSR-BD-041-03
_audit_creation_date 2010-12-22
_cell_angle_alpha 90.00
_cell_angle_beta 94.787(4)
_cell_angle_gamma 90.00
_cell_formula_units_Z 4
_cell_length_a 8.7877(4)
_cell_length_b 18.0777(11)
_cell_length_c 9.0950(5)
_cell_measurement_reflns_used 26941
_cell_measurement_temperature 100
_cell_measurement_theta_max 29.9994
_cell_measurement_theta_min 3.0908
_cell_volume 1439.80(14)
_computing_cell_refinement 'DENZO (Bruker AXS, 2006)'
_computing_data_collection 'DATCOL (Bruker AXS, 2006)'
_computing_data_reduction 'DENZO (Bruker AXS, 2006)'
_computing_molecular_graphics 'DIAMOND (Crystal Impact GbR, 2005)'
_computing_structure_refinement 'SHELXL-97 (Sheldrick, 2008)'
_computing_structure_solution 'SHELXS-97 (Sheldrick, 2008)'
_diffrn_ambient_temperature 100
_diffrn_detector_area_resol_mean 18.02
_diffrn_measured_fraction_theta_full 0.999
_diffrn_measured_fraction_theta_max 0.999
_diffrn_measurement_device_type 'Bruker AXS Enraf-Nonius KappaCCD'
_diffrn_measurement_method 'CCD \f- and \w-scans'
_diffrn_radiation_monochromator graphite
_diffrn_radiation_source '0.2 x 2mm^2^ focus rotating anode'
_diffrn_radiation_type MoK\a
_diffrn_radiation_wavelength 0.71073
_diffrn_reflns_av_R_equivalents 0.0529
_diffrn_reflns_av_sigmaI/netI 0.0351
_diffrn_reflns_limit_h_max 11
_diffrn_reflns_limit_h_min -11
_diffrn_reflns_limit_k_max 23
_diffrn_reflns_limit_k_min -23
_diffrn_reflns_limit_l_max 11
_diffrn_reflns_limit_l_min -11
_diffrn_reflns_number 21339
_diffrn_reflns_theta_full 27.50
_diffrn_reflns_theta_max 27.50
_diffrn_reflns_theta_min 3.10
_exptl_absorpt_coefficient_mu 1.872
_exptl_absorpt_correction_T_max 0.98812
_exptl_absorpt_correction_T_min 0.94898
_exptl_absorpt_correction_type gaussian
_exptl_absorpt_process_details 'SADABS (Bruker AXS, 2008)'
_exptl_crystal_colour colourless
_exptl_crystal_density_diffrn 1.581
_exptl_crystal_description plate
_exptl_crystal_F_000 696
_exptl_crystal_size_max 0.223
_exptl_crystal_size_mid 0.132
_exptl_crystal_size_min 0.100
_refine_diff_density_max 0.601
_refine_diff_density_min -0.403
_refine_diff_density_rms 0.081
_refine_ls_extinction_method none
_refine_ls_goodness_of_fit_ref 0.919
_refine_ls_hydrogen_treatment constr
_refine_ls_matrix_type full
_refine_ls_number_parameters 172
_refine_ls_number_reflns 3307
_refine_ls_number_restraints 0
_refine_ls_restrained_S_all 0.919
_refine_ls_R_factor_all 0.0521
_refine_ls_R_factor_gt 0.0345
_refine_ls_shift/su_max 0.001
_refine_ls_shift/su_mean 0.000
_refine_ls_structure_factor_coef Fsqd
_refine_ls_weighting_details 'calc w=1/[\s^2^(Fo^2^)+(0.1000P)^2^+0.0000P] where P=(Fo^2^+2Fc^2^)/3'
_refine_ls_weighting_scheme calc
_refine_ls_wR_factor_gt 0.1049
_refine_ls_wR_factor_ref 0.1259
_reflns_number_gt 2590
_reflns_number_total 3307
_reflns_threshold_expression >2sigma(I)
_cod_data_source_file ja201610c_si_003_1.cif
_cod_data_source_block KappaCCD
_cod_original_sg_symbol_Hall '-P 2yn '
_cod_original_sg_symbol_H-M 'P 21/n '
_cod_database_code 4106182

loop_
_symmetry_equiv_pos_as_xyz
'x, y, z'
'-x+1/2, y+1/2, -z+1/2'
'-x, -y, -z'
'x-1/2, -y-1/2, z-1/2'

loop_
_atom_site_label
_atom_site_type_symbol
_atom_site_fract_x
_atom_site_fract_y
_atom_site_fract_z
_atom_site_U_iso_or_equiv
_atom_site_adp_type
_atom_site_occupancy
_atom_site_symmetry_multiplicity
_atom_site_calc_flag
_atom_site_refinement_flags
C1 C 0.7193(3) 0.12564(14) 1.1387(3) 0.0195(6) Uani 1 1 d .
C5 C 0.7654(3) 0.14008(16) 1.3999(3) 0.0225(6) Uani 1 1 d .
H5 H 0.7412 0.1616 1.4878 0.027 Uiso 1 1 calc R
C13 C 0.4432(3) 0.05051(16) 0.6808(3) 0.0222(6) Uani 1 1 d .
H13 H 0.4495 0.0021 0.7151 0.027 Uiso 1 1 calc R
N1 N 0.6317(3) 0.14351(12) 1.0013(3) 0.0175(5) Uani 1 1 d .
C14 C 0.5094(3) 0.10829(16) 0.7660(3) 0.0196(6) Uani 1 1 d .
C9 C 0.5023(3) 0.18243(15) 0.7150(3) 0.0188(5) Uani 1 1 d .
C8 C 0.5814(3) 0.23996(14) 0.8130(3) 0.0200(6) Uani 1 1 d .
H8A H 0.5339 0.2877 0.7929 0.024 Uiso 1 1 calc R
H8B H 0.6876 0.2435 0.7920 0.024 Uiso 1 1 calc R
C2 C 0.8371(3) 0.07436(16) 1.1377(3) 0.0222(6) Uani 1 1 d .
H2 H 0.8606 0.0527 1.0497 0.027 Uiso 1 1 calc R
C11 C 0.3634(3) 0.13885(16) 0.4930(3) 0.0238(6) Uani 1 1 d .
H11 H 0.3146 0.1491 0.4006 0.029 Uiso 1 1 calc R
C6 C 0.6830(3) 0.15944(15) 1.2688(3) 0.0214(6) Uani 1 1 d .
H6 H 0.6051 0.1943 1.2679 0.026 Uiso 1 1 calc R
C15 C 0.5932(3) 0.09228(15) 0.9050(3) 0.0194(6) Uani 1 1 d .
H15 H 0.6208 0.0436 0.9268 0.023 Uiso 1 1 calc R
C3 C 0.9193(3) 0.05587(16) 1.2697(3) 0.0248(6) Uani 1 1 d .
H3 H 0.9980 0.0215 1.2702 0.030 Uiso 1 1 calc R
C4 C 0.8841(3) 0.08882(15) 1.4017(3) 0.0233(6) Uani 1 1 d .
H4 H 0.9394 0.0766 1.4901 0.028 Uiso 1 1 calc R
C10 C 0.4309(3) 0.19654(15) 0.5777(3) 0.0207(6) Uani 1 1 d .
H10 H 0.4274 0.2446 0.5410 0.025 Uiso 1 1 calc R
C12 C 0.3681(3) 0.06646(18) 0.5448(3) 0.0249(6) Uani 1 1 d .
H12 H 0.3209 0.0288 0.4880 0.030 Uiso 1 1 calc R
C7 C 0.5725(3) 0.22031(15) 0.9747(3) 0.0210(6) Uani 1 1 d .
H7B H 0.6329 0.2550 1.0365 0.025 Uiso 1 1 calc R
H7A H 0.4675 0.2233 0.9996 0.025 Uiso 1 1 calc R
Cl2 Cl 0.29251(7) 0.09415(4) 1.10723(7) 0.02238(18) Uani 1 1 d .
Cl1 Cl -0.04355(8) 0.15604(4) 0.77264(8) 0.02600(19) Uani 1 1 d .
Cu1 Cu 0.12989(4) 0.125464(18) 0.93495(4) 0.02036(14) Uani 1 1 d .

loop_
_atom_site_aniso_label
_atom_site_aniso_U_11
_atom_site_aniso_U_22
_atom_site_aniso_U_33
_atom_site_aniso_U_23
_atom_site_aniso_U_13
_atom_site_aniso_U_12
C1 0.0219(14) 0.0187(13) 0.0177(14) 0.0000(10) 0.0002(11) -0.0051(10)
C5 0.0262(15) 0.0242(14) 0.0170(14) -0.0043(11) 0.0019(12) -0.0030(11)
C13 0.0243(14) 0.0216(13) 0.0209(14) 0.0000(11) 0.0027(11) -0.0008(11)
N1 0.0178(11) 0.0165(10) 0.0186(12) 0.0016(9) 0.0038(9) 0.0004(9)
C14 0.0232(14) 0.0206(13) 0.0152(13) 0.0016(11) 0.0028(11) 0.0018(11)
C9 0.0165(13) 0.0197(13) 0.0205(14) 0.0023(11) 0.0035(11) 0.0032(10)
C8 0.0203(13) 0.0184(12) 0.0214(14) 0.0012(10) 0.0029(11) 0.0001(10)
C2 0.0249(14) 0.0217(13) 0.0198(14) -0.0012(11) 0.0014(12) -0.0034(11)
C11 0.0236(14) 0.0296(15) 0.0179(14) 0.0008(11) 0.0003(12) 0.0063(12)
C6 0.0224(14) 0.0217(13) 0.0200(15) -0.0005(11) 0.0015(11) -0.0012(11)
C15 0.0210(13) 0.0168(13) 0.0207(14) 0.0001(10) 0.0026(11) -0.0002(11)
C3 0.0255(15) 0.0210(14) 0.0283(16) 0.0019(11) 0.0041(12) 0.0003(11)
C4 0.0257(14) 0.0260(14) 0.0177(14) 0.0027(11) -0.0017(11) -0.0051(12)
C10 0.0215(14) 0.0208(13) 0.0201(14) 0.0043(11) 0.0024(11) 0.0043(11)
C12 0.0257(15) 0.0284(15) 0.0205(15) -0.0035(12) 0.0009(12) -0.0003(12)
C7 0.0212(13) 0.0168(12) 0.0246(15) -0.0004(11) 0.0003(11) 0.0021(10)
Cl2 0.0221(3) 0.0241(3) 0.0205(4) -0.0001(3) -0.0012(3) 0.0013(3)
Cl1 0.0279(4) 0.0303(4) 0.0190(4) -0.0003(3) -0.0026(3) 0.0053(3)
Cu1 0.0222(2) 0.0199(2) 0.0186(2) 0.00014(13) -0.00042(15) 0.00143(13)

loop_
_atom_type_symbol
_atom_type_description
_atom_type_scat_dispersion_real
_atom_type_scat_dispersion_imag
_atom_type_scat_source
C C 0.0033 0.0016 'International Tables Vol C Tables 4.2.6.8 and 6.1.1.4'
H H 0.0000 0.0000 'International Tables Vol C Tables 4.2.6.8 and 6.1.1.4'
Cl Cl 0.1484 0.1585 'International Tables Vol C Tables 4.2.6.8 and 6.1.1.4'
Cu Cu 0.3201 1.2651 'International Tables Vol C Tables 4.2.6.8 and 6.1.1.4'
N N 0.0061 0.0033 'International Tables Vol C Tables 4.2.6.8 and 6.1.1.4'

loop_
_exptl_crystal_face_index_h
_exptl_crystal_face_index_k
_exptl_crystal_face_index_l
_exptl_crystal_face_perp_dist
0.00 1.00 0.00 0.0400
0.00 -1.00 0.00 0.0600
2.00 1.00 0.00 0.1210
-1.00 -1.00 0.00 0.1020
-1.00 -3.00 0.00 0.0910
0.00 0.00 1.00 0.0410
0.00 0.00 -1.00 0.0100

loop_
_geom_angle_atom_site_label_1
_geom_angle_atom_site_label_2
_geom_angle_atom_site_label_3
_geom_angle
C2 C1 C6 121.5(3)
C2 C1 N1 119.0(2)
C6 C1 N1 119.5(2)
C6 C5 C4 121.0(3)
C12 C13 C14 119.0(3)
C15 N1 C1 120.8(2)
C15 N1 C7 119.0(2)
C1 N1 C7 120.0(2)
C13 C14 C9 121.3(3)
C13 C14 C15 119.7(3)
C9 C14 C15 118.9(3)
C10 C9 C14 118.5(3)
C10 C9 C8 124.4(3)
C14 C9 C8 117.0(2)
C9 C8 C7 110.7(2)
C3 C2 C1 119.3(3)
C12 C11 C10 121.1(3)
C5 C6 C1 118.6(3)
N1 C15 C14 122.3(3)
C2 C3 C4 120.2(3)
C5 C4 C3 119.5(3)
C9 C10 C11 120.2(3)
C13 C12 C11 119.8(3)
N1 C7 C8 109.2(2)
Cl1 Cu1 Cl2 176.26(3)

loop_
_geom_bond_atom_site_label_1
_geom_bond_atom_site_label_2
_geom_bond_distance
C1 C2 1.391(4)
C1 C6 1.392(4)
C1 N1 1.448(4)
C5 C6 1.387(4)
C5 C4 1.394(4)
C13 C12 1.383(4)
C13 C14 1.398(4)
N1 C15 1.300(4)
N1 C7 1.495(3)
C14 C9 1.418(4)
C14 C15 1.439(4)
C9 C10 1.373(4)
C9 C8 1.502(4)
C8 C7 1.521(4)
C2 C3 1.388(4)
C11 C12 1.390(4)
C11 C10 1.399(4)
C3 C4 1.398(4)
Cl2 Cu1 2.1081(8)
Cl1 Cu1 2.1053(8)
